data_1521405
loop_
_publ_author_name
'Kim, M.J.'
'Jeong, M.S.'
'Seff, K.'
'Kim, Y.'

_publ_section_title
;
 Crystal structures of fully dehydrated fully Sr(2+)-exchanged zeolite X
 and of its ammonia sorption complex
;
_journal_name_full 'Microporous and Mesoporous Materials'
_journal_page_first 233
_journal_page_last 241
_journal_volume 30
_journal_year 1999
_chemical_formula_sum 'Al92 H306 N102 O384 Si100 Sr46'
_chemical_name_systematic '(Sr46 (Si100 Al92 O384)) (N H3)102'
_space_group_IT_number 203
_symmetry_space_group_name_Hall '-F 2uv 2vw 3'
_symmetry_space_group_name_H-M 'F d -3 :2'
_cell_angle_alpha 90
_cell_angle_beta 90
_cell_angle_gamma 90
_cell_formula_units_Z 1
_cell_length_a 25.127
_cell_length_b 25.127
_cell_length_c 25.127
_cell_volume 15864.337
_citation_journal_id_ASTM MIMMFJ
_cod_data_source_file Kim_MIMMFJ_1999_469.cif
_cod_data_source_block H306Al92N102O384Si100Sr46
_cod_original_cell_volume 15864.34
_cod_original_formula_sum 'H306 Al92 N102 O384 Si100 Sr46'
_cod_database_code 1521405

loop_
_symmetry_equiv_pos_as_xyz
x,y,z
-x+1/4,-y+1/4,z
x,-y+1/4,-z+1/4
-x+1/4,y,-z+1/4
z,x,y
-z+1/4,-x+1/4,y
z,-x+1/4,-y+1/4
-z+1/4,x,-y+1/4
y,z,x
y,-z+1/4,-x+1/4
-y+1/4,z,-x+1/4
-y+1/4,-z+1/4,x
-x,-y,-z
x-1/4,y-1/4,-z
-x,y-1/4,z-1/4
x-1/4,-y,z-1/4
-z,-x,-y
z-1/4,x-1/4,-y
-z,x-1/4,y-1/4
z-1/4,-x,y-1/4
-y,-z,-x
-y,z-1/4,x-1/4
y-1/4,-z,x-1/4
y-1/4,z-1/4,-x
x,y+1/2,z+1/2
-x+1/4,-y+3/4,z+1/2
x,-y+3/4,-z+3/4
-x+1/4,y+1/2,-z+3/4
z,x+1/2,y+1/2
-z+1/4,-x+3/4,y+1/2
z,-x+3/4,-y+3/4
-z+1/4,x+1/2,-y+3/4
y,z+1/2,x+1/2
y,-z+3/4,-x+3/4
-y+1/4,z+1/2,-x+3/4
-y+1/4,-z+3/4,x+1/2
-x,-y+1/2,-z+1/2
x-1/4,y+1/4,-z+1/2
-x,y+1/4,z+1/4
x-1/4,-y+1/2,z+1/4
-z,-x+1/2,-y+1/2
z-1/4,x+1/4,-y+1/2
-z,x+1/4,y+1/4
z-1/4,-x+1/2,y+1/4
-y,-z+1/2,-x+1/2
-y,z+1/4,x+1/4
y-1/4,-z+1/2,x+1/4
y-1/4,z+1/4,-x+1/2
x+1/2,y,z+1/2
-x+3/4,-y+1/4,z+1/2
x+1/2,-y+1/4,-z+3/4
-x+3/4,y,-z+3/4
z+1/2,x,y+1/2
-z+3/4,-x+1/4,y+1/2
z+1/2,-x+1/4,-y+3/4
-z+3/4,x,-y+3/4
y+1/2,z,x+1/2
y+1/2,-z+1/4,-x+3/4
-y+3/4,z,-x+3/4
-y+3/4,-z+1/4,x+1/2
-x+1/2,-y,-z+1/2
x+1/4,y-1/4,-z+1/2
-x+1/2,y-1/4,z+1/4
x+1/4,-y,z+1/4
-z+1/2,-x,-y+1/2
z+1/4,x-1/4,-y+1/2
-z+1/2,x-1/4,y+1/4
z+1/4,-x,y+1/4
-y+1/2,-z,-x+1/2
-y+1/2,z-1/4,x+1/4
y+1/4,-z,x+1/4
y+1/4,z-1/4,-x+1/2
x+1/2,y+1/2,z
-x+3/4,-y+3/4,z
x+1/2,-y+3/4,-z+1/4
-x+3/4,y+1/2,-z+1/4
z+1/2,x+1/2,y
-z+3/4,-x+3/4,y
z+1/2,-x+3/4,-y+1/4
-z+3/4,x+1/2,-y+1/4
y+1/2,z+1/2,x
y+1/2,-z+3/4,-x+1/4
-y+3/4,z+1/2,-x+1/4
-y+3/4,-z+3/4,x
-x+1/2,-y+1/2,-z
x+1/4,y+1/4,-z
-x+1/2,y+1/4,z-1/4
x+1/4,-y+1/2,z-1/4
-z+1/2,-x+1/2,-y
z+1/4,x+1/4,-y
-z+1/2,x+1/4,y-1/4
z+1/4,-x+1/2,y-1/4
-y+1/2,-z+1/2,-x
-y+1/2,z+1/4,x-1/4
y+1/4,-z+1/2,x-1/4
y+1/4,z+1/4,-x

loop_
_atom_site_label
_atom_site_type_symbol
_atom_site_fract_x
_atom_site_fract_y
_atom_site_fract_z
_atom_site_occupancy
_atom_site_U_iso_or_equiv
Sr3 Sr+2 0.0685 0.0685 0.0685 0.125 0.0
Si1 Si+4 -0.0549 0.1248 0.0338 1 0.0
Sr1 Sr+2 0 0 0 0.75 0.0
Si2 Si+4 -0.0562 0.0366 0.1236 0.0418 0.0
O1 O-2 0.8882 0.0008 0.1074 1 0.0
N1 N-3 0.2204 0.3203 0.3166 0.9375 0.0
O2 O-2 -0.0036 -0.0043 0.1405 1 0.0
Al1 Al+3 -0.0562 0.0366 0.1236 0.9583 0.0
O3 O-2 -0.0371 0.0718 0.0679 1 0.0
O4 O-2 -0.0648 0.0728 0.1801 1 0.0
Sr2 Sr+2 0.2419 0.2419 0.2419 0.9375 0.0
N2 N-3 0.1563 0.173 0.1583 0.125 0.0
